data_7119223
loop_
_publ_author_name
'\'Alvarez-Rodr\'iguez, Luc\'ia'
'Brugos, Javier'
'Cabeza, Javier A.'
'Garc\'ia-\'Alvarez, Pablo'
'P\'erez-Carre\~no, Enrique'
'Polo, Diego'

_publ_section_title
;
 Synthesis and initial transition metal chemistry of the first PGeP
 pincer-type germylene.
;
_journal_issue 5
_journal_name_full 'Chemical communications (Cambridge, England)'
_journal_page_first 893
_journal_page_last 896
_journal_paper_doi 10.1039/c6cc09283g
_journal_volume 53
_journal_year 2017
_chemical_formula_moiety 'C32 H56 Cl Ge N2 P2 Rh'
_chemical_formula_sum 'C32 H56 Cl Ge N2 P2 Rh'
_chemical_formula_weight 741.67
_chemical_name_systematic
;
 ?
;
_space_group_crystal_system monoclinic
_space_group_IT_number 14
_space_group_name_Hall '-P 2ybc'
_space_group_name_H-M_alt 'P 1 21/c 1'
_symmetry_space_group_name_Hall '-P 2ybc'
_symmetry_space_group_name_H-M 'P 1 21/c 1'
_atom_sites_solution_hydrogens geom
_audit_creation_method SHELXL-2014
_audit_update_record
;
2016-11-11 deposited with the CCDC.
2016-12-14 downloaded from the CCDC.
;
_cell_angle_alpha 90
_cell_angle_beta 92.9220(10)
_cell_angle_gamma 90
_cell_formula_units_Z 4
_cell_length_a 14.5188(2)
_cell_length_b 17.9914(2)
_cell_length_c 13.3164(2)
_cell_measurement_reflns_used 9896
_cell_measurement_temperature 151(2)
_cell_measurement_theta_max 69.2160
_cell_measurement_theta_min 3.8960
_cell_volume 3473.90(8)
_computing_cell_refinement
;
CrysAlisPro 1.171.38.43 (Rigaku Oxford Diffraction, 2015)
;
_computing_data_collection
;
CrysAlisPro 1.171.38.43 (Rigaku Oxford Diffraction, 2015)
;
_computing_data_reduction
;
CrysAlisPro 1.171.38.43 (Rigaku Oxford Diffraction, 2015)
;
_computing_molecular_graphics 'MERCURY (Cambridge Crystallographic Data Centre: Cambridge, UK, 2016)'
_computing_publication_material 'SHELXL-2014 (Sheldrick, 2014)'
_computing_structure_refinement 'SHELXL-2014 (Sheldrick, 2014)'
_computing_structure_solution 'SIR-97 (Giacovazzo, 1999)'
_diffrn_ambient_temperature 151(2)
_diffrn_measured_fraction_theta_full 0.809
_diffrn_measured_fraction_theta_max 0.982
_diffrn_measurement_device_type 'Nova (Cu) X-ray Source'
_diffrn_radiation_type CuK\a
_diffrn_radiation_wavelength 1.5418
_diffrn_reflns_av_R_equivalents 0.0258
_diffrn_reflns_av_unetI/netI 0.0284
_diffrn_reflns_Laue_measured_fraction_full 0.809
_diffrn_reflns_Laue_measured_fraction_max 0.982
_diffrn_reflns_limit_h_max 17
_diffrn_reflns_limit_h_min -17
_diffrn_reflns_limit_k_max 20
_diffrn_reflns_limit_k_min -21
_diffrn_reflns_limit_l_max 12
_diffrn_reflns_limit_l_min -16
_diffrn_reflns_number 18304
_diffrn_reflns_point_group_measured_fraction_full 0.809
_diffrn_reflns_point_group_measured_fraction_max 0.982
_diffrn_reflns_theta_full 90.000
_diffrn_reflns_theta_max 69.619
_diffrn_reflns_theta_min 3.048
_diffrn_source 'micro-focus sealed X-ray tube'
_exptl_absorpt_coefficient_mu 6.650
_exptl_absorpt_correction_T_max 1.00000
_exptl_absorpt_correction_T_min 0.86745
_exptl_absorpt_correction_type multi-scan
_exptl_absorpt_process_details
;
CrysAlisPro 1.171.38.43 (Rigaku Oxford Diffraction, 2015)
Empirical absorption correction using spherical harmonics,
 implemented in SCALE3 ABSPACK scaling algorithm.
;
_exptl_crystal_colour orange
_exptl_crystal_density_diffrn 1.418
_exptl_crystal_description fragment
_exptl_crystal_F_000 1544
_exptl_crystal_size_max 0.13
_exptl_crystal_size_mid 0.05
_exptl_crystal_size_min 0.05
_refine_diff_density_max 1.478
_refine_diff_density_min -0.553
_refine_diff_density_rms 0.071
_refine_ls_extinction_method none
_refine_ls_goodness_of_fit_ref 1.040
_refine_ls_hydrogen_treatment constr
_refine_ls_matrix_type full
_refine_ls_number_parameters 364
_refine_ls_number_reflns 6419
_refine_ls_number_restraints 0
_refine_ls_restrained_S_all 1.040
_refine_ls_R_factor_all 0.0350
_refine_ls_R_factor_gt 0.0306
_refine_ls_shift/su_max 0.000
_refine_ls_shift/su_mean 0.000
_refine_ls_structure_factor_coef Fsqd
_refine_ls_weighting_details 'w=1/[\s^2^(Fo^2^)+(0.0386P)^2^+3.2241P] where P=(Fo^2^+2Fc^2^)/3'
_refine_ls_weighting_scheme calc
_refine_ls_wR_factor_gt 0.0760
_refine_ls_wR_factor_ref 0.0791
_reflns_Friedel_coverage 0.000
_reflns_number_gt 5805
_reflns_number_total 6419
_reflns_threshold_expression 'I > 2\s(I)'
_cod_data_source_file c6cc09283g2.cif
_cod_data_source_block 3
_cod_depositor_comments 'Adding full bibliography for 7119222--7119225.cif.'
_cod_database_code 7119223
_shelx_space_group_comment
;
The symmetry employed for this shelxl refinement is uniquely defined
by the following loop, which should always be used as a source of
symmetry information in preference to the above space-group names.
They are only intended as comments.
;
_shelxl_version_number 2014-3

loop_
_space_group_symop_operation_xyz
'x, y, z'
'-x, y+1/2, -z+1/2'
'-x, -y, -z'
'x, -y-1/2, z-1/2'

loop_
_atom_site_label
_atom_site_type_symbol
_atom_site_fract_x
_atom_site_fract_y
_atom_site_fract_z
_atom_site_U_iso_or_equiv
_atom_site_adp_type
_atom_site_occupancy
_atom_site_site_symmetry_order
_atom_site_calc_flag
_atom_site_refinement_flags_posn
_atom_site_refinement_flags_adp
Rh1 Rh 0.19286(2) 0.02209(2) 0.28997(2) 0.02525(7) Uani 1 1 d . .
Ge1 Ge 0.19770(2) -0.03592(2) 0.12683(2) 0.02518(9) Uani 1 1 d . .
P2 P 0.37546(5) -0.15545(4) 0.15286(5) 0.02836(15) Uani 1 1 d . .
P1 P 0.12852(5) 0.12157(4) 0.19229(5) 0.02554(15) Uani 1 1 d . .
Cl1 Cl 0.10230(5) -0.13745(4) 0.11479(5) 0.03864(17) Uani 1 1 d . .
C28 C 0.3115(2) 0.06632(19) 0.4745(2) 0.0416(7) Uani 1 1 d . .
H28A H 0.3157 0.0808 0.5463 0.050 Uiso 1 1 calc R U
H28B H 0.3585 0.0951 0.4397 0.050 Uiso 1 1 calc R U
C10 C 0.1766(2) 0.02380(15) -0.0615(2) 0.0287(6) Uani 1 1 d . .
C30 C 0.1379(2) 0.04540(18) 0.4392(2) 0.0350(7) Uani 1 1 d . .
H30 H 0.0804 0.0761 0.4354 0.042 Uiso 1 1 calc R U
C27 C 0.3338(2) -0.01637(18) 0.4662(2) 0.0381(7) Uani 1 1 d . .
H27A H 0.4015 -0.0227 0.4677 0.046 Uiso 1 1 calc R U
H27B H 0.3107 -0.0425 0.5254 0.046 Uiso 1 1 calc R U
N1 N 0.14613(17) 0.03135(13) 0.03441(17) 0.0298(5) Uani 1 1 d . .
N2 N 0.27702(16) -0.06080(13) 0.02579(16) 0.0276(5) Uani 1 1 d . .
C15 C 0.24835(19) -0.02946(15) -0.0665(2) 0.0271(6) Uani 1 1 d . .
C24 C 0.4921(2) -0.10915(18) 0.1666(2) 0.0347(6) Uani 1 1 d . .
C29 C 0.2172(2) 0.08674(17) 0.4302(2) 0.0359(7) Uani 1 1 d . .
H29 H 0.2064 0.1414 0.4225 0.043 Uiso 1 1 calc R U
C26 C 0.2917(2) -0.05220(18) 0.3709(2) 0.0348(7) Uani 1 1 d . .
H26 H 0.3390 -0.0730 0.3267 0.042 Uiso 1 1 calc R U
C16 C 0.3346(2) -0.12702(16) 0.0243(2) 0.0308(6) Uani 1 1 d . .
H16A H 0.3884 -0.1171 -0.0164 0.037 Uiso 1 1 calc R U
H16B H 0.2988 -0.1682 -0.0080 0.037 Uiso 1 1 calc R U
C20 C 0.3875(2) -0.25911(17) 0.1335(2) 0.0372(7) Uani 1 1 d . .
C9 C 0.0839(2) 0.08731(17) 0.0667(2) 0.0314(6) Uani 1 1 d . .
H9A H 0.0213 0.0662 0.0717 0.038 Uiso 1 1 calc R U
H9B H 0.0803 0.1288 0.0178 0.038 Uiso 1 1 calc R U
C4 C 0.0242(2) 0.17301(18) 0.2349(2) 0.0373(7) Uani 1 1 d . .
C2 C -0.0493(2) 0.1137(2) 0.2497(3) 0.0498(9) Uani 1 1 d . .
H2A H -0.0977 0.1343 0.2903 0.075 Uiso 1 1 calc R U
H2B H -0.0211 0.0707 0.2843 0.075 Uiso 1 1 calc R U
H2C H -0.0763 0.0982 0.1841 0.075 Uiso 1 1 calc R U
C8 C 0.2248(2) 0.18680(19) 0.1585(2) 0.0440(8) Uani 1 1 d . .
C3 C -0.0137(3) 0.2302(2) 0.1576(3) 0.0663(13) Uani 1 1 d . .
H3A H -0.0286 0.2053 0.0934 0.099 Uiso 1 1 calc R U
H3B H 0.0328 0.2687 0.1481 0.099 Uiso 1 1 calc R U
H3C H -0.0696 0.2531 0.1821 0.099 Uiso 1 1 calc R U
C17 C 0.4484(3) -0.2929(2) 0.2196(3) 0.0499(9) Uani 1 1 d . .
H17A H 0.4469 -0.3472 0.2145 0.075 Uiso 1 1 calc R U
H17B H 0.4251 -0.2776 0.2842 0.075 Uiso 1 1 calc R U
H17C H 0.5119 -0.2754 0.2149 0.075 Uiso 1 1 calc R U
C32 C 0.1355(3) -0.0943(2) 0.4363(2) 0.0447(8) Uani 1 1 d . .
H32A H 0.1491 -0.1376 0.4804 0.054 Uiso 1 1 calc R U
H32B H 0.0750 -0.1030 0.4006 0.054 Uiso 1 1 calc R U
C18 C 0.4249(3) -0.28388(19) 0.0332(3) 0.0497(9) Uani 1 1 d . .
H18A H 0.4300 -0.3382 0.0321 0.075 Uiso 1 1 calc R U
H18B H 0.4859 -0.2618 0.0257 0.075 Uiso 1 1 calc R U
H18C H 0.3827 -0.2675 -0.0222 0.075 Uiso 1 1 calc R U
C31 C 0.1292(2) -0.0250(2) 0.5011(2) 0.0409(8) Uani 1 1 d . .
H31A H 0.0694 -0.0247 0.5335 0.049 Uiso 1 1 calc R U
H31B H 0.1789 -0.0261 0.5548 0.049 Uiso 1 1 calc R U
C19 C 0.2892(3) -0.2889(2) 0.1418(3) 0.0511(9) Uani 1 1 d . .
H19A H 0.2486 -0.2668 0.0889 0.077 Uiso 1 1 calc R U
H19B H 0.2668 -0.2759 0.2078 0.077 Uiso 1 1 calc R U
H19C H 0.2893 -0.3431 0.1341 0.077 Uiso 1 1 calc R U
C23 C 0.4733(2) -0.02627(18) 0.1494(3) 0.0428(8) Uani 1 1 d . .
H23A H 0.5303 0.0019 0.1633 0.064 Uiso 1 1 calc R U
H23B H 0.4262 -0.0095 0.1944 0.064 Uiso 1 1 calc R U
H23C H 0.4513 -0.0182 0.0794 0.064 Uiso 1 1 calc R U
C12 C 0.1853(2) 0.04724(18) -0.2385(2) 0.0376(7) Uani 1 1 d . .
H12 H 0.1656 0.0741 -0.2972 0.045 Uiso 1 1 calc R U
C7 C 0.3143(3) 0.1375(3) 0.1520(4) 0.0671(12) Uani 1 1 d . .
H7A H 0.3672 0.1694 0.1398 0.101 Uiso 1 1 calc R U
H7B H 0.3055 0.1018 0.0967 0.101 Uiso 1 1 calc R U
H7C H 0.3257 0.1106 0.2154 0.101 Uiso 1 1 calc R U
C11 C 0.1450(2) 0.06194(17) -0.1473(2) 0.0336(6) Uani 1 1 d . .
H11 H 0.0968 0.0974 -0.1440 0.040 Uiso 1 1 calc R U
C5 C 0.2476(3) 0.2430(3) 0.2387(4) 0.0800(15) Uani 1 1 d . .
H5A H 0.3036 0.2700 0.2224 0.120 Uiso 1 1 calc R U
H5B H 0.2580 0.2177 0.3035 0.120 Uiso 1 1 calc R U
H5C H 0.1963 0.2781 0.2428 0.120 Uiso 1 1 calc R U
C25 C 0.2084(2) -0.08868(17) 0.3605(2) 0.0377(7) Uani 1 1 d . .
H25 H 0.2078 -0.1307 0.3113 0.045 Uiso 1 1 calc R U
C21 C 0.5654(2) -0.1352(2) 0.0953(3) 0.0440(8) Uani 1 1 d . .
H21A H 0.5413 -0.1301 0.0256 0.066 Uiso 1 1 calc R U
H21B H 0.5805 -0.1874 0.1091 0.066 Uiso 1 1 calc R U
H21C H 0.6210 -0.1048 0.1058 0.066 Uiso 1 1 calc R U
C14 C 0.2838(2) -0.04527(17) -0.1589(2) 0.0324(6) Uani 1 1 d . .
H14 H 0.3290 -0.0831 -0.1642 0.039 Uiso 1 1 calc R U
C13 C 0.2531(2) -0.00563(18) -0.2439(2) 0.0371(7) Uani 1 1 d . .
H13 H 0.2793 -0.0153 -0.3065 0.045 Uiso 1 1 calc R U
C1 C 0.0433(3) 0.21312(19) 0.3356(2) 0.0452(8) Uani 1 1 d . .
H1A H -0.0145 0.2336 0.3588 0.068 Uiso 1 1 calc R U
H1B H 0.0873 0.2536 0.3267 0.068 Uiso 1 1 calc R U
H1C H 0.0691 0.1778 0.3855 0.068 Uiso 1 1 calc R U
C22 C 0.5302(2) -0.1189(2) 0.2761(2) 0.0442(8) Uani 1 1 d . .
H22A H 0.5874 -0.0903 0.2864 0.066 Uiso 1 1 calc R U
H22B H 0.5429 -0.1716 0.2892 0.066 Uiso 1 1 calc R U
H22C H 0.4846 -0.1010 0.3222 0.066 Uiso 1 1 calc R U
C6 C 0.2121(4) 0.2203(3) 0.0524(4) 0.0824(16) Uani 1 1 d . .
H6A H 0.1589 0.2539 0.0496 0.124 Uiso 1 1 calc R U
H6B H 0.2017 0.1803 0.0032 0.124 Uiso 1 1 calc R U
H6C H 0.2677 0.2481 0.0368 0.124 Uiso 1 1 calc R U

loop_
_atom_site_aniso_label
_atom_site_aniso_U_11
_atom_site_aniso_U_22
_atom_site_aniso_U_33
_atom_site_aniso_U_23
_atom_site_aniso_U_13
_atom_site_aniso_U_12
Rh1 0.03040(12) 0.02570(11) 0.01941(11) -0.00047(7) -0.00103(8) 0.00170(8)
Ge1 0.02940(17) 0.02604(16) 0.01987(15) -0.00003(11) -0.00102(12) 0.00105(12)
P2 0.0290(4) 0.0295(4) 0.0265(3) -0.0001(3) 0.0002(3) 0.0026(3)
P1 0.0292(4) 0.0230(3) 0.0241(3) 0.0002(2) -0.0018(3) 0.0000(3)
Cl1 0.0358(4) 0.0379(4) 0.0416(4) 0.0024(3) -0.0043(3) -0.0095(3)
C28 0.0465(19) 0.0433(18) 0.0338(16) -0.0021(13) -0.0114(13) -0.0056(15)
C10 0.0345(15) 0.0279(14) 0.0233(13) -0.0031(10) -0.0016(11) -0.0024(11)
C30 0.0405(17) 0.0428(17) 0.0219(13) -0.0020(12) 0.0029(12) 0.0082(14)
C27 0.0368(17) 0.0469(19) 0.0300(15) 0.0002(13) -0.0048(12) 0.0059(14)
N1 0.0378(13) 0.0293(12) 0.0222(11) 0.0001(9) -0.0005(9) 0.0062(10)
N2 0.0316(12) 0.0271(12) 0.0239(11) 0.0006(9) 0.0002(9) 0.0030(10)
C15 0.0290(14) 0.0269(14) 0.0250(13) -0.0021(10) -0.0021(11) -0.0038(11)
C24 0.0299(15) 0.0375(16) 0.0366(15) -0.0014(12) 0.0005(12) 0.0002(13)
C29 0.0499(19) 0.0335(16) 0.0234(13) -0.0079(11) -0.0072(12) 0.0033(14)
C26 0.0413(17) 0.0374(16) 0.0254(14) 0.0024(12) -0.0017(12) 0.0141(14)
C16 0.0348(15) 0.0305(15) 0.0269(13) -0.0023(11) 0.0001(11) 0.0064(12)
C20 0.0411(17) 0.0297(15) 0.0406(16) 0.0012(12) 0.0017(13) 0.0040(13)
C9 0.0328(15) 0.0337(15) 0.0271(13) -0.0033(11) -0.0032(11) 0.0055(12)
C4 0.0429(18) 0.0359(16) 0.0326(15) -0.0049(12) -0.0012(13) 0.0132(14)
C2 0.0297(17) 0.071(3) 0.0485(19) -0.0130(17) 0.0022(14) 0.0038(16)
C8 0.0461(19) 0.0400(18) 0.0449(17) 0.0100(14) -0.0087(14) -0.0140(15)
C3 0.093(3) 0.061(3) 0.044(2) -0.0022(17) -0.003(2) 0.050(2)
C17 0.055(2) 0.0384(18) 0.056(2) 0.0136(15) 0.0002(17) 0.0086(16)
C32 0.054(2) 0.0425(19) 0.0372(16) 0.0132(14) -0.0048(14) -0.0115(16)
C18 0.065(2) 0.0316(17) 0.053(2) -0.0082(15) 0.0083(17) 0.0092(16)
C31 0.0375(17) 0.057(2) 0.0280(15) 0.0095(13) 0.0046(12) 0.0026(15)
C19 0.051(2) 0.0313(17) 0.071(2) 0.0020(16) 0.0023(18) -0.0040(15)
C23 0.0347(17) 0.0382(18) 0.055(2) -0.0014(14) -0.0027(15) -0.0050(14)
C12 0.054(2) 0.0348(16) 0.0236(13) 0.0039(12) -0.0021(13) -0.0029(14)
C7 0.051(2) 0.063(3) 0.090(3) -0.006(2) 0.024(2) -0.015(2)
C11 0.0448(17) 0.0293(15) 0.0260(14) 0.0007(11) -0.0033(12) 0.0022(13)
C5 0.068(3) 0.065(3) 0.109(4) -0.042(3) 0.025(3) -0.036(2)
C25 0.059(2) 0.0254(14) 0.0276(14) 0.0044(11) -0.0058(13) 0.0052(14)
C21 0.0328(17) 0.051(2) 0.0483(18) -0.0007(15) 0.0087(14) 0.0007(15)
C14 0.0339(15) 0.0346(15) 0.0286(14) -0.0052(12) 0.0008(11) -0.0018(13)
C13 0.0491(19) 0.0400(17) 0.0225(14) -0.0031(12) 0.0039(12) -0.0033(14)
C1 0.057(2) 0.0383(18) 0.0400(17) -0.0102(14) 0.0008(15) 0.0145(16)
C22 0.0316(16) 0.057(2) 0.0429(18) -0.0036(15) -0.0085(13) 0.0032(15)
C6 0.081(3) 0.084(3) 0.081(3) 0.043(3) -0.010(3) -0.024(3)

loop_
_atom_type_symbol
_atom_type_description
_atom_type_scat_dispersion_real
_atom_type_scat_dispersion_imag
_atom_type_scat_source
C C 0.0181 0.0091 'International Tables Vol C Tables 4.2.6.8 and 6.1.1.4'
H H 0.0000 0.0000 'International Tables Vol C Tables 4.2.6.8 and 6.1.1.4'
N N 0.0311 0.0180 'International Tables Vol C Tables 4.2.6.8 and 6.1.1.4'
P P 0.2955 0.4335 'International Tables Vol C Tables 4.2.6.8 and 6.1.1.4'
Cl Cl 0.3639 0.7018 'International Tables Vol C Tables 4.2.6.8 and 6.1.1.4'
Ge Ge -1.0885 0.8855 'International Tables Vol C Tables 4.2.6.8 and 6.1.1.4'
Rh Rh 0.0927 3.6045 'International Tables Vol C Tables 4.2.6.8 and 6.1.1.4'

loop_
_geom_angle_atom_site_label_1
_geom_angle_atom_site_label_2
_geom_angle_atom_site_label_3
_geom_angle
C26 Rh1 C25 36.34(12)
C26 Rh1 C29 80.45(11)
C25 Rh1 C29 96.15(11)
C26 Rh1 C30 86.07(11)
C25 Rh1 C30 79.85(12)
C29 Rh1 C30 36.30(12)
C26 Rh1 P1 162.46(9)
C25 Rh1 P1 160.22(9)
C29 Rh1 P1 96.16(8)
C30 Rh1 P1 101.46(8)
C26 Rh1 Ge1 97.47(8)
C25 Rh1 Ge1 89.16(8)
C29 Rh1 Ge1 167.36(9)
C30 Rh1 Ge1 156.33(9)
P1 Rh1 Ge1 82.047(18)
N1 Ge1 N2 85.49(10)
N1 Ge1 Cl1 104.55(8)
N2 Ge1 Cl1 98.68(8)
N1 Ge1 Rh1 106.59(7)
N2 Ge1 Rh1 142.98(7)
Cl1 Ge1 Rh1 111.23(2)
C16 P2 C24 102.19(14)
C16 P2 C20 100.00(13)
C24 P2 C20 111.08(14)
C9 P1 C4 100.61(13)
C9 P1 C8 102.62(14)
C4 P1 C8 112.33(16)
C9 P1 Rh1 110.52(10)
C4 P1 Rh1 120.28(10)
C8 P1 Rh1 108.79(11)
C29 C28 C27 113.6(3)
N1 C10 C11 127.2(3)
N1 C10 C15 112.4(2)
C11 C10 C15 120.5(3)
C29 C30 C31 126.1(3)
C29 C30 Rh1 71.61(16)
C31 C30 Rh1 111.8(2)
C26 C27 C28 113.3(2)
C10 N1 C9 125.7(2)
C10 N1 Ge1 114.33(19)
C9 N1 Ge1 119.86(18)
C15 N2 C16 117.7(2)
C15 N2 Ge1 111.70(18)
C16 N2 Ge1 125.51(18)
C14 C15 N2 126.2(3)
C14 C15 C10 119.1(3)
N2 C15 C10 114.7(2)
C23 C24 C21 109.2(3)
C23 C24 C22 107.7(3)
C21 C24 C22 108.9(3)
C23 C24 P2 105.2(2)
C21 C24 P2 116.9(2)
C22 C24 P2 108.6(2)
C30 C29 C28 125.4(3)
C30 C29 Rh1 72.10(16)
C28 C29 Rh1 107.7(2)
C25 C26 C27 126.8(3)
C25 C26 Rh1 72.13(17)
C27 C26 Rh1 112.0(2)
N2 C16 P2 111.71(18)
C18 C20 C19 109.5(3)
C18 C20 C17 108.6(3)
C19 C20 C17 108.1(3)
C18 C20 P2 116.4(2)
C19 C20 P2 104.0(2)
C17 C20 P2 110.0(2)
N1 C9 P1 107.78(18)
C2 C4 C1 108.1(3)
C2 C4 C3 108.9(3)
C1 C4 C3 108.2(3)
C2 C4 P1 105.9(2)
C1 C4 P1 112.4(2)
C3 C4 P1 113.1(2)
C5 C8 C6 113.8(4)
C5 C8 C7 105.4(3)
C6 C8 C7 103.2(4)
C5 C8 P1 112.9(3)
C6 C8 P1 113.9(3)
C7 C8 P1 106.5(2)
C25 C32 C31 113.0(3)
C30 C31 C32 111.5(2)
C13 C12 C11 120.6(3)
C10 C11 C12 119.0(3)
C26 C25 C32 127.5(3)
C26 C25 Rh1 71.52(17)
C32 C25 Rh1 106.6(2)
C15 C14 C13 119.9(3)
C12 C13 C14 120.9(3)

loop_
_geom_bond_atom_site_label_1
_geom_bond_atom_site_label_2
_geom_bond_distance
Rh1 C26 2.202(3)
Rh1 C25 2.210(3)
Rh1 C29 2.213(3)
Rh1 C30 2.219(3)
Rh1 P1 2.3757(7)
Rh1 Ge1 2.4144(3)
Ge1 N1 1.856(2)
Ge1 N2 1.869(2)
Ge1 Cl1 2.2931(8)
P2 C16 1.855(3)
P2 C24 1.888(3)
P2 C20 1.892(3)
P1 C9 1.867(3)
P1 C4 1.886(3)
P1 C8 1.896(3)
C28 C29 1.509(4)
C28 C27 1.528(5)
C10 N1 1.380(4)
C10 C11 1.390(4)
C10 C15 1.419(4)
C30 C29 1.381(5)
C30 C31 1.519(5)
C27 C26 1.523(4)
N1 C9 1.434(4)
N2 C15 1.396(3)
N2 C16 1.456(4)
C15 C14 1.388(4)
C24 C23 1.531(5)
C24 C21 1.534(4)
C24 C22 1.543(4)
C26 C25 1.376(5)
C20 C18 1.534(5)
C20 C19 1.534(5)
C20 C17 1.536(4)
C4 C2 1.529(5)
C4 C1 1.536(4)
C4 C3 1.538(5)
C8 C5 1.495(5)
C8 C6 1.539(5)
C8 C7 1.580(6)
C32 C25 1.504(5)
C32 C31 1.521(5)
C12 C13 1.373(5)
C12 C11 1.400(4)
C14 C13 1.392(4)
